data_4514110
loop_
_publ_author_name
'Dubey, Abhishek'
'Nencini, Luca'
'Fayzullin, Robert R.'
'Nervi, Carlo'
'Khusnutdinova, Julia R.'

_publ_section_title
;
 Bio-Inspired Mn(I) Complexes for the Hydrogenation of CO2 to Formate and
 Formamide
;
_journal_issue 6
_journal_name_full 'ACS Catalysis'
_journal_page_first 3864
_journal_paper_doi 10.1021/acscatal.7b00943
_journal_volume 7
_journal_year 2017
_chemical_formula_moiety 'C13 H10 Br Mn N4 O3'
_chemical_formula_sum 'C13 H10 Br Mn N4 O3'
_chemical_formula_weight 405.10
_chemical_name_systematic (6,6'-diamino-2,2'-bipyridine)-bromo-tricarbonyl-manganese(I)
_space_group_crystal_system monoclinic
_space_group_IT_number 14
_space_group_name_Hall '-P 2yn'
_space_group_name_H-M_alt 'P 1 21/n 1'
_symmetry_cell_setting monoclinic
_symmetry_Int_Tables_number 14
_symmetry_space_group_name_Hall '-P 2yn'
_symmetry_space_group_name_H-M 'P 1 21/n 1'
_atom_sites_solution_hydrogens mixed
_audit_creation_method SHELXL-2016/6
_cell_angle_alpha 90
_cell_angle_beta 93.812(3)
_cell_angle_gamma 90
_cell_formula_units_Z 4
_cell_length_a 7.5829(2)
_cell_length_b 9.6475(3)
_cell_length_c 20.0238(5)
_cell_measurement_reflns_used 17924
_cell_measurement_temperature 110(2)
_cell_measurement_theta_max 32.0060
_cell_measurement_theta_min 2.8410
_cell_volume 1461.62(7)
_computing_cell_refinement 'CrysAlisPro 1.171.39.7b (Rigaku OD, 2015)'
_computing_data_collection 'CrysAlisPro 1.171.39.7b (Rigaku OD, 2015)'
_computing_data_reduction 'CrysAlisPro 1.171.39.7b (Rigaku OD, 2015)'
_computing_molecular_graphics 'WinGX (Farrugia, 2012); ORTEP-3 (Farrugia, 2012); PLATON (Spek, 2009)'
_computing_publication_material 'enCIFer (Allen, 2004)'
_computing_structure_refinement 'SHELXL-2016/6 (Sheldrick, 2015)'
_computing_structure_solution 'SHELXT-2014/5 (Sheldrick, 2015)'
_diffrn_ambient_temperature 110(2)
_diffrn_measured_fraction_theta_full 0.998
_diffrn_measured_fraction_theta_max 0.994
_diffrn_measurement_device 'four-circle diffractometer'
_diffrn_measurement_device_type 'XtaLAB Pro: Kappa dual offset/far'
_diffrn_measurement_method '\w scans'
_diffrn_radiation_monochromator graphite
_diffrn_radiation_probe x-ray
_diffrn_radiation_type MoK\a
_diffrn_radiation_wavelength 0.71073
_diffrn_reflns_av_R_equivalents 0.0480
_diffrn_reflns_av_unetI/netI 0.0234
_diffrn_reflns_Laue_measured_fraction_full 0.998
_diffrn_reflns_Laue_measured_fraction_max 0.994
_diffrn_reflns_limit_h_max 10
_diffrn_reflns_limit_h_min -10
_diffrn_reflns_limit_k_max 13
_diffrn_reflns_limit_k_min -13
_diffrn_reflns_limit_l_max 28
_diffrn_reflns_limit_l_min -28
_diffrn_reflns_number 39579
_diffrn_reflns_point_group_measured_fraction_full 0.998
_diffrn_reflns_point_group_measured_fraction_max 0.994
_diffrn_reflns_theta_full 25.242
_diffrn_reflns_theta_max 30.700
_diffrn_reflns_theta_min 2.344
_diffrn_source 'microfocus sealed X-ray tube'
_diffrn_source_type 'enhance (Mo) X-ray source'
_exptl_absorpt_coefficient_mu 3.654
_exptl_absorpt_correction_T_max 0.973
_exptl_absorpt_correction_T_min 0.912
_exptl_absorpt_correction_type gaussian
_exptl_absorpt_process_details
;
CrysAlisPro 1.171.39.7b (Rigaku Oxford Diffraction, 2015).
Numerical absorption correction based on gaussian integration over
a multifaceted crystal model. Empirical absorption correction using
spherical harmonics, implemented in SCALE3 ABSPACK scaling algorithm.
;
_exptl_crystal_colour yellow
_exptl_crystal_density_diffrn 1.841
_exptl_crystal_description prism
_exptl_crystal_F_000 800
_exptl_crystal_recrystallization_method 'diethyl ether vapor diffusion to acetone solution'
_exptl_crystal_size_max 0.158
_exptl_crystal_size_mid 0.100
_exptl_crystal_size_min 0.038
_refine_diff_density_max 1.519
_refine_diff_density_min -0.282
_refine_diff_density_rms 0.080
_refine_ls_extinction_method none
_refine_ls_goodness_of_fit_ref 1.044
_refine_ls_hydrogen_treatment mixed
_refine_ls_matrix_type full
_refine_ls_number_parameters 215
_refine_ls_number_reflns 4505
_refine_ls_number_restraints 0
_refine_ls_restrained_S_all 1.044
_refine_ls_R_factor_all 0.0291
_refine_ls_R_factor_gt 0.0241
_refine_ls_shift/su_max 0.002
_refine_ls_shift/su_mean 0.000
_refine_ls_structure_factor_coef Fsqd
_refine_ls_weighting_details 'w=1/[\s^2^(Fo^2^)+(0.0284P)^2^+0.8916P] where P=(Fo^2^+2Fc^2^)/3'
_refine_ls_weighting_scheme calc
_refine_ls_wR_factor_gt 0.0571
_refine_ls_wR_factor_ref 0.0585
_reflns_Friedel_coverage 0.000
_reflns_number_gt 4061
_reflns_number_total 4505
_reflns_threshold_expression 'I > 2\s(I)'
_cod_data_source_file cs7b00943_si_002.cif
_cod_data_source_block jk147
_cod_depositor_comments 'Adding full bibliography for 4514108--4514112.cif.'
_cod_original_sg_symbol_H-M 'P 21/n'
_cod_database_code 4514110
_shelx_shelxl_version_number 2016/6
_shelx_space_group_comment
;
The symmetry employed for this shelxl refinement is uniquely defined
by the following loop, which should always be used as a source of
symmetry information in preference to the above space-group names.
They are only intended as comments.
;
_shelx_estimated_absorpt_t_min 0.596
_shelx_estimated_absorpt_t_max 0.874

loop_
_space_group_symop_operation_xyz
'x, y, z'
'-x+1/2, y+1/2, -z+1/2'
'-x, -y, -z'
'x-1/2, -y-1/2, z-1/2'

loop_
_atom_site_label
_atom_site_type_symbol
_atom_site_fract_x
_atom_site_fract_y
_atom_site_fract_z
_atom_site_U_iso_or_equiv
_atom_site_adp_type
_atom_site_occupancy
_atom_site_site_symmetry_order
_atom_site_calc_flag
_atom_site_refinement_flags_posn
_atom_site_refinement_flags_adp
Mn1 Mn 0.34929(3) 0.25657(2) 0.65009(2) 0.01140(5) Uani 1 1 d . .
Br1 Br 0.64881(2) 0.14927(2) 0.62472(2) 0.01571(5) Uani 1 1 d . .
N11 N 0.45124(15) 0.45533(13) 0.64166(6) 0.0129(2) Uani 1 1 d . .
H121 H 0.707(3) 0.495(3) 0.7632(13) 0.035(6) Uiso 1 1 d . .
N12 N 0.64403(19) 0.45053(17) 0.73681(7) 0.0218(3) Uani 1 1 d . .
H122 H 0.683(3) 0.369(3) 0.7271(13) 0.034(6) Uiso 1 1 d . .
N21 N 0.29560(16) 0.30034(13) 0.54973(6) 0.0130(2) Uani 1 1 d . .
H221 H 0.356(3) 0.054(2) 0.5402(12) 0.030(6) Uiso 1 1 d . .
N22 N 0.2716(2) 0.07237(15) 0.51223(8) 0.0242(3) Uani 1 1 d . .
H222 H 0.259(3) 0.018(3) 0.4791(13) 0.037(6) Uiso 1 1 d . .
C11 C 0.55090(19) 0.52538(16) 0.68880(8) 0.0166(3) Uani 1 1 d . .
C12 C 0.5558(2) 0.67120(17) 0.68916(10) 0.0239(3) Uani 1 1 d . .
H12 H 0.619508 0.719426 0.724394 0.029 Uiso 1 1 calc R U
C13 C 0.4677(2) 0.74280(17) 0.63821(10) 0.0268(4) Uani 1 1 d . .
H13 H 0.467712 0.841273 0.638476 0.032 Uiso 1 1 calc R U
C14 C 0.3777(2) 0.67067(17) 0.58570(10) 0.0225(3) Uani 1 1 d . .
H14 H 0.321334 0.718807 0.548788 0.027 Uiso 1 1 calc R U
C15 C 0.37283(18) 0.52751(15) 0.58898(7) 0.0141(3) Uani 1 1 d . .
C21 C 0.2422(2) 0.21020(17) 0.50092(8) 0.0177(3) Uani 1 1 d . .
C22 C 0.1558(2) 0.25665(19) 0.44031(8) 0.0228(3) Uani 1 1 d . .
H22 H 0.108285 0.192129 0.408092 0.027 Uiso 1 1 calc R U
C23 C 0.1417(2) 0.3966(2) 0.42880(8) 0.0230(3) Uani 1 1 d . .
H23 H 0.082340 0.429576 0.388618 0.028 Uiso 1 1 calc R U
C24 C 0.2142(2) 0.49077(18) 0.47598(8) 0.0198(3) Uani 1 1 d . .
H24 H 0.212873 0.587511 0.467121 0.024 Uiso 1 1 calc R U
C25 C 0.28808(19) 0.43927(15) 0.53598(7) 0.0141(3) Uani 1 1 d . .
O3 O 0.16200(19) -0.01085(13) 0.65886(7) 0.0316(3) Uani 1 1 d . .
C3 C 0.2372(2) 0.09037(17) 0.65215(8) 0.0195(3) Uani 1 1 d . .
O4 O 0.42921(19) 0.19605(14) 0.79374(6) 0.0283(3) Uani 1 1 d . .
C4 C 0.4039(2) 0.22472(17) 0.73842(8) 0.0188(3) Uani 1 1 d . .
O5 O 0.01985(16) 0.38214(13) 0.69050(7) 0.0265(3) Uani 1 1 d . .
C5 C 0.1472(2) 0.33356(15) 0.67313(8) 0.0162(3) Uani 1 1 d . .

loop_
_atom_site_aniso_label
_atom_site_aniso_U_11
_atom_site_aniso_U_22
_atom_site_aniso_U_33
_atom_site_aniso_U_23
_atom_site_aniso_U_13
_atom_site_aniso_U_12
Mn1 0.01333(10) 0.01106(10) 0.00971(10) 0.00030(7) 0.00000(7) 0.00127(7)
Br1 0.01672(7) 0.01550(7) 0.01462(8) -0.00268(5) -0.00117(5) 0.00469(5)
N11 0.0120(5) 0.0127(5) 0.0141(5) -0.0021(4) 0.0015(4) 0.0007(4)
N12 0.0185(6) 0.0272(7) 0.0188(6) -0.0088(6) -0.0054(5) 0.0010(6)
N21 0.0145(5) 0.0142(5) 0.0102(5) -0.0002(4) -0.0007(4) 0.0012(4)
N22 0.0322(8) 0.0191(7) 0.0202(7) -0.0087(6) -0.0058(6) 0.0022(6)
C11 0.0117(6) 0.0196(7) 0.0190(7) -0.0071(6) 0.0039(5) -0.0004(5)
C12 0.0172(7) 0.0189(7) 0.0357(9) -0.0130(7) 0.0029(6) -0.0032(6)
C13 0.0217(7) 0.0128(7) 0.0464(11) -0.0052(7) 0.0058(7) -0.0014(6)
C14 0.0191(7) 0.0148(7) 0.0337(9) 0.0038(6) 0.0038(6) 0.0023(6)
C15 0.0121(6) 0.0135(6) 0.0172(7) 0.0014(5) 0.0040(5) 0.0016(5)
C21 0.0174(6) 0.0215(7) 0.0142(7) -0.0038(6) -0.0004(5) 0.0013(6)
C22 0.0215(7) 0.0329(9) 0.0134(7) -0.0059(6) -0.0035(6) 0.0041(6)
C23 0.0202(7) 0.0365(9) 0.0118(7) 0.0023(6) -0.0024(5) 0.0098(7)
C24 0.0196(7) 0.0240(8) 0.0160(7) 0.0065(6) 0.0029(6) 0.0072(6)
C25 0.0131(6) 0.0163(6) 0.0130(6) 0.0018(5) 0.0032(5) 0.0028(5)
O3 0.0357(7) 0.0179(6) 0.0425(8) 0.0017(5) 0.0129(6) -0.0060(5)
C3 0.0225(7) 0.0166(7) 0.0198(7) 0.0011(6) 0.0043(6) 0.0041(6)
O4 0.0424(7) 0.0271(6) 0.0148(5) 0.0031(5) -0.0011(5) 0.0086(6)
C4 0.0219(7) 0.0186(7) 0.0161(7) -0.0005(6) 0.0018(6) 0.0058(6)
O5 0.0213(6) 0.0237(6) 0.0357(7) 0.0091(5) 0.0112(5) 0.0067(5)
C5 0.0190(7) 0.0142(6) 0.0156(7) 0.0045(5) 0.0015(5) 0.0001(5)

loop_
_atom_type_symbol
_atom_type_description
_atom_type_scat_dispersion_real
_atom_type_scat_dispersion_imag
_atom_type_scat_source
C C 0.0033 0.0016 'International Tables Vol C Tables 4.2.6.8 and 6.1.1.4'
H H 0.0000 0.0000 'International Tables Vol C Tables 4.2.6.8 and 6.1.1.4'
N N 0.0061 0.0033 'International Tables Vol C Tables 4.2.6.8 and 6.1.1.4'
O O 0.0106 0.0060 'International Tables Vol C Tables 4.2.6.8 and 6.1.1.4'
Mn Mn 0.3368 0.7283 'International Tables Vol C Tables 4.2.6.8 and 6.1.1.4'
Br Br -0.2901 2.4595 'International Tables Vol C Tables 4.2.6.8 and 6.1.1.4'

loop_
_geom_angle_atom_site_label_1
_geom_angle_atom_site_label_2
_geom_angle_atom_site_label_3
_geom_angle
C5 Mn1 C4 87.87(7)
C5 Mn1 C3 87.16(7)
C4 Mn1 C3 84.56(7)
C5 Mn1 N21 92.82(6)
C4 Mn1 N21 177.32(7)
C3 Mn1 N21 98.05(6)
C5 Mn1 N11 88.14(6)
C4 Mn1 N11 99.98(6)
C3 Mn1 N11 173.34(6)
N21 Mn1 N11 77.46(5)
C5 Mn1 Br1 176.25(5)
C4 Mn1 Br1 88.69(5)
C3 Mn1 Br1 94.01(5)
N21 Mn1 Br1 90.55(4)
N11 Mn1 Br1 90.98(3)
C11 N11 C15 118.62(13)
C11 N11 Mn1 126.78(10)
C15 N11 Mn1 112.81(9)
C11 N12 H121 115.8(18)
C11 N12 H122 119.3(17)
H121 N12 H122 116(2)
C21 N21 C25 118.60(13)
C21 N21 Mn1 127.04(11)
C25 N21 Mn1 113.48(9)
C21 N22 H221 114.9(16)
C21 N22 H222 117.6(17)
H221 N22 H222 116(2)
N11 C11 N12 117.90(14)
N11 C11 C12 121.13(15)
N12 C11 C12 120.95(15)
C13 C12 C11 119.30(16)
C13 C12 H12 120.3
C11 C12 H12 120.3
C12 C13 C14 119.89(16)
C12 C13 H13 120.1
C14 C13 H13 120.1
C15 C14 C13 118.28(16)
C15 C14 H14 120.9
C13 C14 H14 120.9
N11 C15 C14 122.26(15)
N11 C15 C25 114.07(13)
C14 C15 C25 123.65(14)
N21 C21 N22 118.02(14)
N21 C21 C22 121.13(15)
N22 C21 C22 120.84(15)
C23 C22 C21 118.85(15)
C23 C22 H22 120.6
C21 C22 H22 120.6
C22 C23 C24 120.21(14)
C22 C23 H23 119.9
C24 C23 H23 119.9
C25 C24 C23 118.19(15)
C25 C24 H24 120.9
C23 C24 H24 120.9
N21 C25 C24 122.37(14)
N21 C25 C15 114.22(12)
C24 C25 C15 123.35(14)
O3 C3 Mn1 173.95(15)
O4 C4 Mn1 174.60(16)
O5 C5 Mn1 177.30(14)

loop_
_geom_bond_atom_site_label_1
_geom_bond_atom_site_label_2
_geom_bond_distance
Mn1 C5 1.7906(16)
Mn1 C4 1.8157(16)
Mn1 C3 1.8166(17)
Mn1 N21 2.0672(12)
Mn1 N11 2.0785(13)
Mn1 Br1 2.5771(3)
N11 C11 1.3506(19)
N11 C15 1.3667(19)
N12 C11 1.362(2)
N12 H121 0.81(3)
N12 H122 0.86(3)
N21 C21 1.3500(19)
N21 C25 1.3688(19)
N22 C21 1.365(2)
N22 H221 0.84(3)
N22 H222 0.84(3)
C11 C12 1.407(2)
C12 C13 1.369(3)
C12 H12 0.9500
C13 C14 1.400(3)
C13 H13 0.9500
C14 C15 1.383(2)
C14 H14 0.9500
C15 C25 1.474(2)
C21 C22 1.413(2)
C22 C23 1.373(3)
C22 H22 0.9500
C23 C24 1.397(3)
C23 H23 0.9500
C24 C25 1.384(2)
C24 H24 0.9500
O3 C3 1.143(2)
O4 C4 1.145(2)
O5 C5 1.148(2)

loop_
_geom_hbond_atom_site_label_D
_geom_hbond_atom_site_label_H
_geom_hbond_atom_site_label_A
_geom_hbond_distance_DH
_geom_hbond_distance_HA
_geom_hbond_distance_DA
_geom_hbond_angle_DHA
_geom_hbond_site_symmetry_A
N12 H121 Br1 0.81(3) 2.85(3) 3.6404(15) 165(2) 2_656
N12 H122 Br1 0.86(3) 2.95(3) 3.6737(16) 143(2) .
N22 H221 Br1 0.84(3) 2.85(3) 3.5984(16) 149(2) .
N22 H222 Br1 0.84(3) 2.76(3) 3.5604(15) 159(2) 3_656

loop_
_geom_torsion_atom_site_label_1
_geom_torsion_atom_site_label_2
_geom_torsion_atom_site_label_3
_geom_torsion_atom_site_label_4
_geom_torsion
C15 N11 C11 N12 -172.78(13)
Mn1 N11 C11 N12 23.63(19)
C15 N11 C11 C12 8.5(2)
Mn1 N11 C11 C12 -155.13(12)
N11 C11 C12 C13 -4.6(2)
N12 C11 C12 C13 176.70(16)
C11 C12 C13 C14 -1.5(3)
C12 C13 C14 C15 3.4(3)
C11 N11 C15 C14 -6.5(2)
Mn1 N11 C15 C14 159.30(12)
C11 N11 C15 C25 171.97(12)
Mn1 N11 C15 C25 -22.24(15)
C13 C14 C15 N11 0.6(2)
C13 C14 C15 C25 -177.75(14)
C25 N21 C21 N22 171.62(14)
Mn1 N21 C21 N22 -19.9(2)
C25 N21 C21 C22 -9.4(2)
Mn1 N21 C21 C22 159.07(12)
N21 C21 C22 C23 6.3(2)
N22 C21 C22 C23 -174.81(16)
C21 C22 C23 C24 1.0(2)
C22 C23 C24 C25 -4.7(2)
C21 N21 C25 C24 5.6(2)
Mn1 N21 C25 C24 -164.43(11)
C21 N21 C25 C15 -171.58(13)
Mn1 N21 C25 C15 18.42(15)
C23 C24 C25 N21 1.5(2)
C23 C24 C25 C15 178.35(14)
N11 C15 C25 N21 2.65(18)
C14 C15 C25 N21 -178.91(14)
N11 C15 C25 C24 -174.47(13)
C14 C15 C25 C24 4.0(2)
